data_2207662
loop_
_publ_author_name
'Xue-Li Niu'
'Jian-Min Dou'
'Chang-Wen Hu'
'Da-Cheng Li'
'Da-Qi Wang'

_publ_section_title
;
 Poly[[(1,10-phenanthroline)(\m~3~-pyridine-2,3-dicarboxylato)manganese(II)]
 monohydrate]
;
_journal_coeditor_code SU6239
_journal_issue 12
_journal_name_full 'Acta Crystallographica Section E'
_journal_page_first m2507
_journal_page_last m2509
_journal_paper_doi 10.1107/S1600536805035257
_journal_volume 61
_journal_year 2005
_chemical_formula_iupac '[Mn (C12 H8 N2) (C7 H3 N O4)], H2 O'
_chemical_formula_moiety 'C19 H11 Mn N3 O4, H2 O'
_chemical_formula_sum 'C19 H13 Mn N3 O5'
_chemical_formula_weight 418.26
_chemical_melting_point_gt 300
_chemical_name_systematic
;
[(1,10--phenanthroline--\k~2~N,N')(2,3--pyridinedicarboxylate)
 manganese(II)].hydrate
;
_space_group_IT_number 14
_symmetry_cell_setting monoclinic
_symmetry_space_group_name_Hall '-P 2yn'
_symmetry_space_group_name_H-M 'P 1 21/n 1'
_atom_sites_solution_hydrogens geom
_atom_sites_solution_primary direct
_atom_sites_solution_secondary difmap
_audit_creation_method SHELXL-97
_cell_angle_alpha 90.00
_cell_angle_beta 109.939(5)
_cell_angle_gamma 90.00
_cell_formula_units_Z 4
_cell_length_a 11.649(4)
_cell_length_b 11.774(4)
_cell_length_c 13.292(4)
_cell_measurement_reflns_used 1897
_cell_measurement_temperature 298(2)
_cell_measurement_theta_max 23.936
_cell_measurement_theta_min 2.377
_cell_volume 1713.8(10)
_computing_cell_refinement 'SAINT (Siemens, 1996)'
_computing_data_collection 'SMART (Siemens, 1996)'
_computing_data_reduction SAINT
_computing_molecular_graphics 'SHELXTL (Sheldrick, 1997b)'
_computing_publication_material SHELXTL
_computing_structure_refinement 'SHELXL97 (Sheldrick, 1997a)'
_computing_structure_solution 'SHELXS97 (Sheldrick, 1997a)'
_diffrn_ambient_temperature 298(2)
_diffrn_measured_fraction_theta_full 0.965
_diffrn_measured_fraction_theta_max 0.965
_diffrn_measurement_device_type 'Siemens SMART CCD area-detector'
_diffrn_measurement_method '\f and \w scans'
_diffrn_radiation_monochromator graphite
_diffrn_radiation_source 'fine-focus sealed tube'
_diffrn_radiation_type MoK\a
_diffrn_radiation_wavelength 0.71073
_diffrn_reflns_av_R_equivalents 0.0552
_diffrn_reflns_av_sigmaI/netI 0.0823
_diffrn_reflns_limit_h_max 13
_diffrn_reflns_limit_h_min -15
_diffrn_reflns_limit_k_max 15
_diffrn_reflns_limit_k_min -15
_diffrn_reflns_limit_l_max 16
_diffrn_reflns_limit_l_min -17
_diffrn_reflns_number 10888
_diffrn_reflns_theta_full 28.35
_diffrn_reflns_theta_max 28.35
_diffrn_reflns_theta_min 2.01
_diffrn_standards_decay_% 0
_diffrn_standards_number 0
_exptl_absorpt_coefficient_mu 0.809
_exptl_absorpt_correction_T_max 0.7991
_exptl_absorpt_correction_T_min 0.7484
_exptl_absorpt_correction_type multi-scan
_exptl_absorpt_process_details '(SADABS; Sheldrick, 1996)'
_exptl_crystal_colour yellow
_exptl_crystal_density_diffrn 1.621
_exptl_crystal_density_method 'not measured'
_exptl_crystal_description rod
_exptl_crystal_F_000 852
_exptl_crystal_size_max 0.38
_exptl_crystal_size_mid 0.35
_exptl_crystal_size_min 0.29
_refine_diff_density_max 0.650
_refine_diff_density_min -0.837
_refine_ls_extinction_method none
_refine_ls_goodness_of_fit_ref 1.000
_refine_ls_hydrogen_treatment mixed
_refine_ls_matrix_type full
_refine_ls_number_parameters 259
_refine_ls_number_reflns 4136
_refine_ls_number_restraints 403
_refine_ls_restrained_S_all 0.990
_refine_ls_R_factor_all 0.1188
_refine_ls_R_factor_gt 0.0604
_refine_ls_shift/su_max 0.001
_refine_ls_shift/su_mean <0.001
_refine_ls_structure_factor_coef Fsqd
_refine_ls_weighting_details 'calc w=1/[\s^2^(Fo^2^)+(0.1091P)^2^] where P=(Fo^2^+2Fc^2^)/3'
_refine_ls_weighting_scheme calc
_refine_ls_wR_factor_gt 0.1626
_refine_ls_wR_factor_ref 0.1960
_reflns_number_gt 2336
_reflns_number_total 4136
_reflns_threshold_expression I>2\s(I)
_cod_data_source_file su6239.cif
_cod_data_source_block I
_cod_depositor_comments
;
The following automatic conversions were performed:
'_symmetry_cell_setting' value 'Monoclinic' changed to 'monoclinic'
according to '/home/saulius/struct/CIF-dictionaries/cif_core.dic'
dictionary named 'cif_core.dic' version 2.4.1 from 2010-06-29.

Automatic conversion script
Id: cif_fix_enum 1527 2010-12-29 10:47:43Z saulius 

The following automatic conversions were performed:

'_chemical_melting_point' tag was changed to
'_chemical_melting_point_gt' since the value was specified 'more
than' ('>') a certain temperature. The value '>300' was changed to
'300' - it should be numeric and without a unit designator.

Automatic conversion script
Id: cif_fix_values 1646 2011-03-28 12:23:43Z adriana 

The following automatic conversions were performed:

'_chemical_melting_point' tag was changed to
'_chemical_melting_point_gt' since the value was specified 'more
than' ('>') a certain temperature. The value '>300' was changed to
'300' - it should be numeric and without a unit
designator.

'_symmetry_cell_setting' value 'Monoclinic' changed to
'monoclinic' according to
/home/saulius/struct/CIF-dictionaries/cif_core.dic dictionary named
'cif_core.dic' version 2.4.1 from 2010-06-29.

Automatic conversion script
Id: cif_fix_values 1715 2011-07-08 13:25:40Z adriana 
;
_cod_original_cell_volume 1713.6(9)
_cod_original_sg_symbol_Hall '-P 2ybn'
_cod_original_sg_symbol_H-M 'P 21/n'
_cod_database_code 2207662
_cod_database_fobs_code 2207662

loop_
_symmetry_equiv_pos_as_xyz
'x, y, z'
'-x+1/2, y+1/2, -z+1/2'
'-x, -y, -z'
'x-1/2, -y-1/2, z-1/2'

loop_
_atom_site_label
_atom_site_fract_x
_atom_site_fract_y
_atom_site_fract_z
_atom_site_U_iso_or_equiv
_atom_site_adp_type
_atom_site_calc_flag
_atom_site_refinement_flags
_atom_site_occupancy
_atom_site_type_symbol
Mn1 0.96099(5) 0.91660(5) 0.82927(5) 0.0279(2) Uani d . 1 Mn
N1 0.7678(3) 0.8427(3) 0.7819(3) 0.0298(8) Uani d U 1 N
N2 0.8964(4) 1.0262(3) 0.6736(3) 0.0436(9) Uani d U 1 N
N3 1.1266(3) 0.9953(3) 0.8108(3) 0.0392(9) Uani d U 1 N
O1 0.8457(3) 0.6427(3) 0.6186(2) 0.0375(7) Uani d . 1 O
O2 0.9577(2) 0.7699(2) 0.7340(2) 0.0358(7) Uani d . 1 O
O3 0.6049(2) 0.5376(2) 0.5869(2) 0.0324(7) Uani d . 1 O
O4 0.5624(3) 0.6788(2) 0.4688(2) 0.0375(7) Uani d D 1 O
O5 0.5104(9) 0.9206(6) 0.4219(7) 0.203(4) Uani d D 1 O
C1 0.7470(3) 0.7637(3) 0.7064(3) 0.0271(8) Uani d U 1 C
C2 0.6282(4) 0.7268(3) 0.6506(3) 0.0293(9) Uani d U 1 C
C3 0.5338(3) 0.7657(3) 0.6736(3) 0.0240(8) Uani d U 1 C
H3 0.4548 0.7402 0.6375 0.029 Uiso calc R 1 H
C4 0.5569(4) 0.8427(4) 0.7507(4) 0.0450(11) Uani d U 1 C
H4 0.4921 0.8715 0.7686 0.054 Uiso calc R 1 H
C5 0.6730(4) 0.8818(4) 0.8054(4) 0.0377(10) Uani d U 1 C
H5 0.6850 0.9359 0.8590 0.045 Uiso calc R 1 H
C6 0.8595(3) 0.7200(3) 0.6836(3) 0.0258(8) Uani d U 1 C
C7 0.5969(3) 0.6389(4) 0.5620(3) 0.0286(9) Uani d U 1 C
C8 0.7824(5) 1.0457(5) 0.6077(4) 0.0629(15) Uani d U 1 C
H8 0.7178 1.0152 0.6248 0.075 Uiso calc R 1 H
C9 0.7565(7) 1.1097(6) 0.5148(5) 0.0800(19) Uani d U 1 C
H9 0.6759 1.1217 0.4712 0.096 Uiso calc R 1 H
C10 0.8485(7) 1.1543(5) 0.4882(5) 0.0759(17) Uani d U 1 C
H10 0.8319 1.1959 0.4254 0.091 Uiso calc R 1 H
C11 0.9679(6) 1.1380(5) 0.5546(4) 0.0601(14) Uani d U 1 C
C12 1.0703(7) 1.1886(5) 0.5362(5) 0.0798(18) Uani d U 1 C
H12 1.0573 1.2332 0.4755 0.096 Uiso calc R 1 H
C13 1.1823(7) 1.1742(5) 0.6025(5) 0.0777(18) Uani d U 1 C
H13 1.2468 1.2064 0.5863 0.093 Uiso calc R 1 H
C14 1.2077(6) 1.1096(4) 0.6996(5) 0.0570(14) Uani d U 1 C
C15 1.3247(6) 1.0938(5) 0.7744(6) 0.0738(17) Uani d U 1 C
H15 1.3917 1.1261 0.7625 0.089 Uiso calc R 1 H
C16 1.3413(5) 1.0315(5) 0.8644(5) 0.0654(15) Uani d U 1 C
H16 1.4191 1.0211 0.9142 0.078 Uiso calc R 1 H
C17 1.2392(4) 0.9832(4) 0.8807(4) 0.0509(13) Uani d U 1 C
H17 1.2504 0.9412 0.9426 0.061 Uiso calc R 1 H
C18 1.1102(5) 1.0573(4) 0.7210(4) 0.0422(11) Uani d U 1 C
C19 0.9883(5) 1.0721(4) 0.6482(4) 0.0423(11) Uani d U 1 C
H2 0.541(5) 0.8578(12) 0.462(3) 0.080 Uiso d D 1 H
H1 0.566(2) 0.970(2) 0.460(3) 0.080 Uiso d D 1 H

loop_
_atom_site_aniso_label
_atom_site_aniso_U_11
_atom_site_aniso_U_22
_atom_site_aniso_U_33
_atom_site_aniso_U_12
_atom_site_aniso_U_13
_atom_site_aniso_U_23
Mn1 0.0294(4) 0.0266(4) 0.0235(3) -0.0032(3) 0.0036(2) -0.0009(3)
N1 0.0317(18) 0.0266(18) 0.0301(17) -0.0039(15) 0.0093(14) -0.0076(15)
N2 0.056(2) 0.039(2) 0.0319(19) -0.0004(19) 0.0090(18) 0.0037(17)
N3 0.043(2) 0.036(2) 0.038(2) -0.0099(17) 0.0129(17) -0.0028(17)
O1 0.0413(17) 0.0344(17) 0.0375(17) -0.0062(14) 0.0143(13) -0.0156(14)
O2 0.0226(14) 0.0417(18) 0.0374(16) -0.0026(13) 0.0029(12) -0.0123(14)
O3 0.0353(16) 0.0235(15) 0.0334(16) -0.0013(12) 0.0051(13) 0.0023(13)
O4 0.0467(17) 0.0308(16) 0.0243(15) -0.0075(14) -0.0018(13) 0.0007(12)
O5 0.228(10) 0.137(7) 0.200(10) 0.003(6) 0.015(7) 0.027(6)
C1 0.028(2) 0.0236(19) 0.0267(19) -0.0011(16) 0.0052(16) 0.0015(16)
C2 0.034(2) 0.025(2) 0.0278(19) -0.0019(17) 0.0088(17) 0.0000(16)
C3 0.0093(16) 0.029(2) 0.0311(19) -0.0041(15) 0.0038(14) -0.0097(17)
C4 0.040(2) 0.043(3) 0.056(3) 0.002(2) 0.022(2) -0.008(2)
C5 0.038(2) 0.035(2) 0.043(2) -0.0020(19) 0.017(2) -0.015(2)
C6 0.030(2) 0.025(2) 0.0213(18) 0.0009(16) 0.0074(16) 0.0012(16)
C7 0.0223(19) 0.030(2) 0.030(2) -0.0044(17) 0.0039(16) -0.0020(18)
C8 0.066(3) 0.061(3) 0.045(3) 0.003(3) -0.002(3) 0.015(3)
C9 0.089(4) 0.075(4) 0.053(3) 0.010(3) -0.005(3) 0.022(3)
C10 0.109(4) 0.069(4) 0.042(3) 0.015(4) 0.016(3) 0.025(3)
C11 0.099(4) 0.047(3) 0.045(3) 0.004(3) 0.038(3) 0.011(2)
C12 0.124(5) 0.067(4) 0.068(4) 0.002(4) 0.057(4) 0.018(3)
C13 0.105(4) 0.064(4) 0.091(4) -0.016(4) 0.069(4) 0.013(3)
C14 0.072(3) 0.044(3) 0.072(3) -0.012(3) 0.046(3) 0.000(3)
C15 0.068(4) 0.068(4) 0.100(4) -0.027(3) 0.048(3) -0.014(3)
C16 0.046(3) 0.070(4) 0.080(4) -0.017(3) 0.021(3) -0.014(3)
C17 0.046(3) 0.055(3) 0.052(3) -0.015(2) 0.018(2) -0.009(2)
C18 0.056(3) 0.034(2) 0.046(3) -0.007(2) 0.029(2) -0.003(2)
C19 0.070(3) 0.032(2) 0.030(2) -0.005(2) 0.024(2) 0.0025(18)

loop_
_atom_type_symbol
_atom_type_description
_atom_type_scat_dispersion_real
_atom_type_scat_dispersion_imag
_atom_type_scat_source
C C 0.0033 0.0016 'International Tables Vol C Tables 4.2.6.8 and 6.1.1.4'
H H 0.0000 0.0000 'International Tables Vol C Tables 4.2.6.8 and 6.1.1.4'
O O 0.0106 0.0060 'International Tables Vol C Tables 4.2.6.8 and 6.1.1.4'
Mn Mn 0.3368 0.7283 'International Tables Vol C Tables 4.2.6.8 and 6.1.1.4'
N N 0.0061 0.0033 'International Tables Vol C Tables 4.2.6.8 and 6.1.1.4'

loop_
_geom_angle_atom_site_label_1
_geom_angle_atom_site_label_2
_geom_angle_atom_site_label_3
_geom_angle_site_symmetry_1
_geom_angle_site_symmetry_3
_geom_angle
_geom_angle_publ_flag
O3 Mn1 O2 2_656 . 157.58(11) ?
O3 Mn1 O4 2_656 4_676 95.12(11) yes
O2 Mn1 O4 . 4_676 88.98(11) yes
O3 Mn1 N3 2_656 . 105.21(13) yes
O2 Mn1 N3 . . 96.45(12) yes
O4 Mn1 N3 4_676 . 94.07(13) yes
O3 Mn1 N1 2_656 . 84.32(11) yes
O2 Mn1 N1 . . 73.30(11) yes
O4 Mn1 N1 4_676 . 103.78(12) yes
N3 Mn1 N1 . . 159.03(13) ?
O3 Mn1 N2 2_656 . 91.69(13) yes
O2 Mn1 N2 . . 89.23(12) yes
O4 Mn1 N2 4_676 . 166.30(13) yes
N3 Mn1 N2 . . 72.64(14) yes
N1 Mn1 N2 . . 88.69(13) yes
C5 N1 C1 . . 117.9(3) ?
C5 N1 Mn1 . . 128.4(3) ?
C1 N1 Mn1 . . 112.5(2) ?
C8 N2 C19 . . 117.7(4) ?
C8 N2 Mn1 . . 128.5(4) ?
C19 N2 Mn1 . . 113.7(3) ?
C17 N3 C18 . . 118.8(4) ?
C17 N3 Mn1 . . 124.2(3) ?
C18 N3 Mn1 . . 117.0(3) ?
C6 O2 Mn1 . . 121.5(2) ?
C7 O3 Mn1 . 2_646 142.0(3) ?
C7 O4 Mn1 . 4_575 123.6(3) ?
H2 O5 H1 . . 97(3) ?
N1 C1 C2 . . 120.7(4) ?
N1 C1 C6 . . 115.9(3) ?
C2 C1 C6 . . 123.3(3) ?
C3 C2 C1 . . 121.4(4) ?
C3 C2 C7 . . 114.7(3) ?
C1 C2 C7 . . 123.8(3) ?
C2 C3 C4 . . 116.8(4) ?
C2 C3 H3 . . 121.6 ?
C4 C3 H3 . . 121.6 ?
C3 C4 C5 . . 122.7(4) ?
C3 C4 H4 . . 118.6 ?
C5 C4 H4 . . 118.6 ?
N1 C5 C4 . . 120.3(4) ?
N1 C5 H5 . . 119.8 ?
C4 C5 H5 . . 119.8 ?
O1 C6 O2 . . 126.8(4) ?
O1 C6 C1 . . 118.2(3) ?
O2 C6 C1 . . 115.0(3) ?
O3 C7 O4 . . 126.6(4) ?
O3 C7 C2 . . 118.5(3) ?
O4 C7 C2 . . 115.0(4) ?
N2 C8 C9 . . 122.8(6) ?
N2 C8 H8 . . 118.6 ?
C9 C8 H8 . . 118.6 ?
C10 C9 C8 . . 119.6(6) ?
C10 C9 H9 . . 120.2 ?
C8 C9 H9 . . 120.2 ?
C9 C10 C11 . . 119.8(5) ?
C9 C10 H10 . . 120.1 ?
C11 C10 H10 . . 120.1 ?
C10 C11 C19 . . 117.8(5) ?
C10 C11 C12 . . 123.4(6) ?
C19 C11 C12 . . 118.7(6) ?
C13 C12 C11 . . 121.9(6) ?
C13 C12 H12 . . 119.1 ?
C11 C12 H12 . . 119.1 ?
C12 C13 C14 . . 121.6(6) ?
C12 C13 H13 . . 119.2 ?
C14 C13 H13 . . 119.2 ?
C15 C14 C18 . . 117.1(5) ?
C15 C14 C13 . . 124.1(5) ?
C18 C14 C13 . . 118.7(6) ?
C16 C15 C14 . . 120.7(5) ?
C16 C15 H15 . . 119.7 ?
C14 C15 H15 . . 119.7 ?
C15 C16 C17 . . 118.8(6) ?
C15 C16 H16 . . 120.6 ?
C17 C16 H16 . . 120.6 ?
N3 C17 C16 . . 122.3(5) ?
N3 C17 H17 . . 118.8 ?
C16 C17 H17 . . 118.8 ?
N3 C18 C14 . . 122.3(5) ?
N3 C18 C19 . . 118.1(4) ?
C14 C18 C19 . . 119.6(5) ?
N2 C19 C11 . . 122.2(5) ?
N2 C19 C18 . . 118.3(4) ?
C11 C19 C18 . . 119.5(5) ?

loop_
_geom_bond_atom_site_label_1
_geom_bond_atom_site_label_2
_geom_bond_site_symmetry_2
_geom_bond_distance
_geom_bond_publ_flag
Mn1 O3 2_656 2.108(3) yes
Mn1 O2 . 2.134(3) yes
Mn1 O4 4_676 2.145(3) yes
Mn1 N3 . 2.228(4) yes
Mn1 N1 . 2.292(3) yes
Mn1 N2 . 2.335(4) yes
N1 C5 . 1.328(5) ?
N1 C1 . 1.329(5) ?
N2 C8 . 1.338(6) ?
N2 C19 . 1.341(6) ?
N3 C17 . 1.332(6) ?
N3 C18 . 1.355(6) ?
O1 C6 . 1.227(4) ?
O2 C6 . 1.257(4) ?
O3 C7 . 1.233(5) ?
O3 Mn1 2_646 2.108(3) ?
O4 C7 . 1.256(4) ?
O4 Mn1 4_575 2.145(3) ?
O5 H2 . 0.909(18) ?
O5 H1 . 0.887(18) ?
C1 C2 . 1.398(5) ?
C1 C6 . 1.531(5) ?
C2 C3 . 1.320(5) ?
C2 C7 . 1.516(5) ?
C3 C4 . 1.325(6) ?
C3 H3 . 0.9300 ?
C4 C5 . 1.378(6) ?
C4 H4 . 0.9300 ?
C5 H5 . 0.9300 ?
C8 C9 . 1.389(8) ?
C8 H8 . 0.9300 ?
C9 C10 . 1.344(9) ?
C9 H9 . 0.9300 ?
C10 C11 . 1.384(8) ?
C10 H10 . 0.9300 ?
C11 C19 . 1.415(6) ?
C11 C12 . 1.427(8) ?
C12 C13 . 1.313(8) ?
C12 H12 . 0.9300 ?
C13 C14 . 1.439(8) ?
C13 H13 . 0.9300 ?
C14 C15 . 1.399(9) ?
C14 C18 . 1.404(7) ?
C15 C16 . 1.358(9) ?
C15 H15 . 0.9300 ?
C16 C17 . 1.401(7) ?
C16 H16 . 0.9300 ?
C17 H17 . 0.9300 ?
C18 C19 . 1.431(7) ?
